data_4025872
loop_
_publ_author_name
'Hui-Jing Li'
'R\'egis Guillot'
'Vincent Gandon'

_publ_contact_author_address
;Universit\'e Paris-sud 11
Institut de Chimie Mol\'eculaire et des Mat\'eriaux d'Orsay (ICMMO)
B\^atiment 420
91405 Orsay cedex - France 
;
_publ_contact_author_email 'vincent.gandon@u-psud.fr '
_publ_contact_author_name 'Vincent Gandon'
_publ_contact_author_phone '01.69.15.39.31 '
_publ_section_title
;
 A Gallium-Catalyzed Cycloisomerization/Friedel-Crafts Tandem
;
_journal_name_full 'Journal of Organic Chemistry'
_journal_page_first 8435
_journal_page_last 8449
_journal_paper_doi 10.1021/jo101709n
_journal_volume 75
_journal_year 2010
_chemical_formula_moiety 'C25 H30 O6'
_chemical_formula_sum 'C25 H30 O6'
_chemical_formula_weight 426.49
_space_group_IT_number 2
_symmetry_cell_setting triclinic
_symmetry_Int_Tables_number 2
_symmetry_space_group_name_Hall '-P 1'
_symmetry_space_group_name_H-M 'P -1'
_atom_sites_solution_hydrogens geom
_atom_sites_solution_primary direct
_atom_sites_solution_secondary difmap
_audit_creation_method SHELXL-97
_cell_angle_alpha 109.3720(10)
_cell_angle_beta 94.3440(10)
_cell_angle_gamma 99.4750(10)
_cell_formula_units_Z 2
_cell_length_a 7.2634(4)
_cell_length_b 11.5796(6)
_cell_length_c 13.9766(7)
_cell_measurement_reflns_used 5781
_cell_measurement_temperature 100(1)
_cell_measurement_theta_max 31.83
_cell_measurement_theta_min 2.85
_cell_volume 1083.07(10)
_computing_cell_refinement 'Bruker SMART'
_computing_data_collection 'Bruker SMART'
_computing_data_reduction 'Bruker SAINT'
_computing_structure_refinement 'SHELXL-97 (Sheldrick, 1997)'
_computing_structure_solution 'SHELXS-97 (Sheldrick, 1997)'
_diffrn_ambient_temperature 100(1)
_diffrn_measured_fraction_theta_full 0.971
_diffrn_measured_fraction_theta_max 0.804
_diffrn_measurement_device_type 'CCD area detector'
_diffrn_measurement_method 'phi and omega scans'
_diffrn_radiation_monochromator graphite
_diffrn_radiation_probe x-ray
_diffrn_radiation_type MoK\a
_diffrn_radiation_wavelength 0.71073
_diffrn_reflns_av_R_equivalents 0.0210
_diffrn_reflns_av_sigmaI/netI 0.0204
_diffrn_reflns_limit_h_max 9
_diffrn_reflns_limit_h_min -10
_diffrn_reflns_limit_k_max 16
_diffrn_reflns_limit_k_min -14
_diffrn_reflns_limit_l_max 16
_diffrn_reflns_limit_l_min -20
_diffrn_reflns_number 16938
_diffrn_reflns_theta_full 25.00
_diffrn_reflns_theta_max 32.34
_diffrn_reflns_theta_min 1.56
_diffrn_source 'fine-focus sealed tube'
_diffrn_source_type 'kappa X8APEX II Bruker ICMMO'
_exptl_absorpt_coefficient_mu 0.093
_exptl_absorpt_correction_T_max 0.984
_exptl_absorpt_correction_T_min 0.975
_exptl_absorpt_correction_type psi-scan
_exptl_absorpt_process_details SADABS
_exptl_crystal_colour colorless
_exptl_crystal_density_diffrn 1.308
_exptl_crystal_density_method 'not measured'
_exptl_crystal_description prism
_exptl_crystal_F_000 456
_exptl_crystal_size_max 0.240
_exptl_crystal_size_mid 0.210
_exptl_crystal_size_min 0.180
_refine_diff_density_max 0.446
_refine_diff_density_min -0.237
_refine_diff_density_rms 0.051
_refine_ls_extinction_method none
_refine_ls_goodness_of_fit_ref 1.029
_refine_ls_hydrogen_treatment constr
_refine_ls_matrix_type full
_refine_ls_number_parameters 285
_refine_ls_number_reflns 6207
_refine_ls_number_restraints 0
_refine_ls_restrained_S_all 1.029
_refine_ls_R_factor_all 0.0439
_refine_ls_R_factor_gt 0.0382
_refine_ls_shift/su_max 0.001
_refine_ls_shift/su_mean 0.000
_refine_ls_structure_factor_coef Fsqd
_refine_ls_weighting_details 'calc w=1/[\s^2^(Fo^2^)+(0.0614P)^2^+0.3382P] where P=(Fo^2^+2Fc^2^)/3'
_refine_ls_weighting_scheme calc
_refine_ls_wR_factor_gt 0.1047
_refine_ls_wR_factor_ref 0.1094
_reflns_number_gt 5458
_reflns_number_total 6207
_reflns_threshold_expression >2sigma(I)
_cod_data_source_file jo101709n_si_001.cif
_cod_data_source_block 960GuillotICMMO
_cod_database_code 4025872

loop_
_symmetry_equiv_pos_as_xyz
'x, y, z'
'-x, -y, -z'

loop_
_atom_site_label
_atom_site_type_symbol
_atom_site_fract_x
_atom_site_fract_y
_atom_site_fract_z
_atom_site_U_iso_or_equiv
_atom_site_adp_type
_atom_site_occupancy
_atom_site_symmetry_multiplicity
_atom_site_calc_flag
_atom_site_refinement_flags
_atom_site_disorder_assembly
_atom_site_disorder_group
C1 C 0.88550(12) 0.68498(8) 0.22755(6) 0.01076(15) Uani 1 1 d . . .
C2 C 0.81699(12) 0.57118(8) 0.12885(6) 0.01150(16) Uani 1 1 d . . .
H2A H 0.8959 0.5105 0.1259 0.014 Uiso 1 1 calc R . .
H2B H 0.6892 0.5325 0.1311 0.014 Uiso 1 1 calc R . .
C3 C 0.82069(12) 0.60355(8) 0.03299(6) 0.01094(15) Uani 1 1 d . . .
C4 C 0.92986(12) 0.71381(8) 0.03020(6) 0.01105(15) Uani 1 1 d . . .
C5 C 1.06974(12) 0.76107(8) 0.21410(6) 0.01134(15) Uani 1 1 d . . .
H5A H 1.1625 0.7083 0.2009 0.014 Uiso 1 1 calc R . .
H5B H 1.1173 0.8302 0.2777 0.014 Uiso 1 1 calc R . .
C6 C 1.04833(12) 0.81353(8) 0.12622(6) 0.01076(15) Uani 1 1 d . . .
C7 C 1.24987(12) 0.85052(9) 0.10232(7) 0.01444(17) Uani 1 1 d . . .
H7A H 1.2989 0.7765 0.0723 0.022 Uiso 1 1 calc R . .
H7B H 1.3299 0.9032 0.1646 0.022 Uiso 1 1 calc R . .
H7C H 1.2457 0.8948 0.0553 0.022 Uiso 1 1 calc R . .
C8 C 0.92835(12) 0.73282(8) -0.06377(7) 0.01413(17) Uani 1 1 d . . .
H8 H 0.9996 0.8059 -0.0664 0.017 Uiso 1 1 calc R . .
C9 C 0.82322(13) 0.64541(9) -0.15308(7) 0.01501(17) Uani 1 1 d . . .
H9 H 0.8259 0.6595 -0.2148 0.018 Uiso 1 1 calc R . .
C10 C 0.71360(13) 0.53633(8) -0.14965(7) 0.01423(17) Uani 1 1 d . . .
H10 H 0.6417 0.4775 -0.2088 0.017 Uiso 1 1 calc R . .
C11 C 0.71296(12) 0.51660(8) -0.05747(7) 0.01249(16) Uani 1 1 d . . .
H11 H 0.6394 0.4440 -0.0553 0.015 Uiso 1 1 calc R . .
C12 C 0.96288(12) 0.93173(8) 0.16008(7) 0.01160(16) Uani 1 1 d . . .
C13 C 1.06178(12) 1.03617(8) 0.24346(7) 0.01324(16) Uani 1 1 d . . .
H13 H 1.1760 1.0317 0.2755 0.016 Uiso 1 1 calc R . .
C14 C 0.99323(13) 1.14487(8) 0.27874(7) 0.01353(16) Uani 1 1 d . . .
C15 C 0.82183(13) 1.15434(8) 0.23006(7) 0.01404(17) Uani 1 1 d . . .
C16 C 0.72380(12) 1.05250(8) 0.14797(7) 0.01416(17) Uani 1 1 d . . .
H16 H 0.6107 1.0575 0.1151 0.017 Uiso 1 1 calc R . .
C17 C 0.79343(12) 0.94177(8) 0.11387(7) 0.01319(16) Uani 1 1 d . . .
H17 H 0.7246 0.8739 0.0593 0.016 Uiso 1 1 calc R . .
C18 C 1.25172(14) 1.24283(9) 0.41283(8) 0.01986(19) Uani 1 1 d . . .
H18A H 1.2308 1.1741 0.4373 0.030 Uiso 1 1 calc R . .
H18B H 1.2961 1.3194 0.4698 0.030 Uiso 1 1 calc R . .
H18C H 1.3443 1.2310 0.3668 0.030 Uiso 1 1 calc R . .
C19 C 0.60951(15) 1.28456(10) 0.21348(9) 0.0221(2) Uani 1 1 d . . .
H19A H 0.6347 1.2746 0.1451 0.033 Uiso 1 1 calc R . .
H19B H 0.5879 1.3673 0.2464 0.033 Uiso 1 1 calc R . .
H19C H 0.4998 1.2242 0.2111 0.033 Uiso 1 1 calc R . .
C20 C 0.73267(12) 0.76250(8) 0.25375(7) 0.01219(16) Uani 1 1 d . . .
C21 C 0.66160(14) 0.94238(9) 0.37276(8) 0.01978(19) Uani 1 1 d . . .
H21A H 0.5487 0.8975 0.3875 0.024 Uiso 1 1 calc R . .
H21B H 0.6260 0.9729 0.3187 0.024 Uiso 1 1 calc R . .
C22 C 0.75796(17) 1.05011(10) 0.46758(8) 0.0253(2) Uani 1 1 d . . .
H22A H 0.7950 1.0187 0.5200 0.038 Uiso 1 1 calc R . .
H22B H 0.6726 1.1051 0.4914 0.038 Uiso 1 1 calc R . .
H22C H 0.8675 1.0951 0.4516 0.038 Uiso 1 1 calc R . .
C23 C 0.90522(12) 0.63272(8) 0.31412(7) 0.01221(16) Uani 1 1 d . . .
C24 C 1.10348(14) 0.57461(9) 0.42316(7) 0.01702(18) Uani 1 1 d . . .
H24A H 1.0412 0.4872 0.3954 0.020 Uiso 1 1 calc R . .
H24B H 1.0474 0.6161 0.4828 0.020 Uiso 1 1 calc R . .
C25 C 1.31106(15) 0.58646(11) 0.45221(9) 0.0246(2) Uani 1 1 d . . .
H25A H 1.3627 0.5388 0.3941 0.037 Uiso 1 1 calc R . .
H25B H 1.3303 0.5555 0.5072 0.037 Uiso 1 1 calc R . .
H25C H 1.3727 0.6727 0.4739 0.037 Uiso 1 1 calc R . .
O1 O 1.07978(10) 1.24882(6) 0.36035(5) 0.01710(14) Uani 1 1 d . . .
O2 O 0.76724(10) 1.26614(6) 0.26984(6) 0.01927(15) Uani 1 1 d . . .
O3 O 0.79384(9) 0.86067(6) 0.34128(5) 0.01506(14) Uani 1 1 d . . .
O4 O 0.57858(9) 0.73899(6) 0.20571(5) 0.01731(14) Uani 1 1 d . . .
O5 O 0.76926(9) 0.59105(7) 0.34635(5) 0.01723(14) Uani 1 1 d . . .
O6 O 1.08249(9) 0.63328(6) 0.34622(5) 0.01475(14) Uani 1 1 d . . .

loop_
_atom_site_aniso_label
_atom_site_aniso_U_11
_atom_site_aniso_U_22
_atom_site_aniso_U_33
_atom_site_aniso_U_23
_atom_site_aniso_U_13
_atom_site_aniso_U_12
C1 0.0108(4) 0.0110(4) 0.0105(3) 0.0037(3) 0.0011(3) 0.0025(3)
C2 0.0122(4) 0.0102(4) 0.0112(4) 0.0031(3) 0.0011(3) 0.0014(3)
C3 0.0103(4) 0.0116(4) 0.0112(4) 0.0035(3) 0.0020(3) 0.0037(3)
C4 0.0099(4) 0.0116(4) 0.0111(4) 0.0030(3) 0.0012(3) 0.0025(3)
C5 0.0099(4) 0.0117(4) 0.0121(4) 0.0041(3) 0.0006(3) 0.0017(3)
C6 0.0100(4) 0.0102(3) 0.0113(3) 0.0035(3) 0.0005(3) 0.0010(3)
C7 0.0107(4) 0.0162(4) 0.0160(4) 0.0059(3) 0.0021(3) 0.0007(3)
C8 0.0142(4) 0.0142(4) 0.0140(4) 0.0055(3) 0.0022(3) 0.0014(3)
C9 0.0161(4) 0.0174(4) 0.0119(4) 0.0056(3) 0.0016(3) 0.0037(3)
C10 0.0137(4) 0.0146(4) 0.0118(4) 0.0018(3) 0.0002(3) 0.0026(3)
C11 0.0111(4) 0.0112(4) 0.0136(4) 0.0024(3) 0.0015(3) 0.0019(3)
C12 0.0117(4) 0.0107(4) 0.0123(4) 0.0047(3) 0.0014(3) 0.0009(3)
C13 0.0133(4) 0.0123(4) 0.0135(4) 0.0045(3) -0.0002(3) 0.0017(3)
C14 0.0154(4) 0.0113(4) 0.0124(4) 0.0037(3) 0.0008(3) 0.0002(3)
C15 0.0155(4) 0.0121(4) 0.0158(4) 0.0057(3) 0.0037(3) 0.0039(3)
C16 0.0119(4) 0.0143(4) 0.0167(4) 0.0062(3) 0.0010(3) 0.0026(3)
C17 0.0122(4) 0.0117(4) 0.0145(4) 0.0042(3) 0.0002(3) 0.0009(3)
C18 0.0189(4) 0.0186(4) 0.0165(4) 0.0010(4) -0.0028(3) 0.0015(3)
C19 0.0203(5) 0.0179(4) 0.0289(5) 0.0075(4) 0.0012(4) 0.0088(4)
C20 0.0124(4) 0.0115(4) 0.0135(4) 0.0051(3) 0.0034(3) 0.0023(3)
C21 0.0202(5) 0.0173(4) 0.0234(5) 0.0055(4) 0.0099(4) 0.0087(4)
C22 0.0369(6) 0.0169(4) 0.0216(5) 0.0028(4) 0.0132(4) 0.0081(4)
C23 0.0145(4) 0.0108(4) 0.0102(3) 0.0023(3) 0.0009(3) 0.0031(3)
C24 0.0206(4) 0.0194(4) 0.0150(4) 0.0102(4) 0.0016(3) 0.0066(3)
C25 0.0222(5) 0.0283(5) 0.0266(5) 0.0145(4) -0.0036(4) 0.0071(4)
O1 0.0198(3) 0.0119(3) 0.0150(3) 0.0006(3) -0.0028(2) 0.0017(2)
O2 0.0209(3) 0.0138(3) 0.0220(3) 0.0034(3) 0.0009(3) 0.0075(3)
O3 0.0153(3) 0.0138(3) 0.0146(3) 0.0014(3) 0.0033(2) 0.0055(2)
O4 0.0117(3) 0.0172(3) 0.0222(3) 0.0061(3) 0.0000(2) 0.0034(2)
O5 0.0159(3) 0.0207(3) 0.0168(3) 0.0090(3) 0.0038(2) 0.0023(3)
O6 0.0143(3) 0.0184(3) 0.0148(3) 0.0096(3) 0.0010(2) 0.0045(2)

loop_
_atom_type_symbol
_atom_type_description
_atom_type_scat_dispersion_real
_atom_type_scat_dispersion_imag
_atom_type_scat_source
C C 0.0033 0.0016 'International Tables Vol C Tables 4.2.6.8 and 6.1.1.4'
H H 0.0000 0.0000 'International Tables Vol C Tables 4.2.6.8 and 6.1.1.4'
O O 0.0106 0.0060 'International Tables Vol C Tables 4.2.6.8 and 6.1.1.4'

loop_
_geom_angle_atom_site_label_1
_geom_angle_atom_site_label_2
_geom_angle_atom_site_label_3
_geom_angle
_geom_angle_site_symmetry_1
_geom_angle_site_symmetry_3
_geom_angle_publ_flag
C23 C1 C20 104.34(7) . . ?
C23 C1 C2 106.03(7) . . ?
C20 C1 C2 110.77(7) . . ?
C23 C1 C5 114.34(7) . . ?
C20 C1 C5 112.59(7) . . ?
C2 C1 C5 108.55(7) . . ?
C3 C2 C1 113.29(7) . . ?
C4 C3 C11 119.36(8) . . ?
C4 C3 C2 122.99(8) . . ?
C11 C3 C2 117.63(7) . . ?
C8 C4 C3 118.42(8) . . ?
C8 C4 C6 119.46(8) . . ?
C3 C4 C6 122.12(7) . . ?
C1 C5 C6 113.94(7) . . ?
C4 C6 C12 111.03(7) . . ?
C4 C6 C5 110.78(7) . . ?
C12 C6 C5 110.95(7) . . ?
C4 C6 C7 109.12(7) . . ?
C12 C6 C7 108.31(7) . . ?
C5 C6 C7 106.50(7) . . ?
C9 C8 C4 121.75(8) . . ?
C8 C9 C10 119.56(8) . . ?
C11 C10 C9 119.34(8) . . ?
C10 C11 C3 121.57(8) . . ?
C17 C12 C13 117.64(8) . . ?
C17 C12 C6 124.00(8) . . ?
C13 C12 C6 118.35(7) . . ?
C14 C13 C12 121.66(8) . . ?
O1 C14 C13 124.79(8) . . ?
O1 C14 C15 115.14(8) . . ?
C13 C14 C15 120.07(8) . . ?
O2 C15 C16 125.62(8) . . ?
O2 C15 C14 115.62(8) . . ?
C16 C15 C14 118.76(8) . . ?
C15 C16 C17 120.63(8) . . ?
C12 C17 C16 121.23(8) . . ?
O4 C20 O3 124.17(8) . . ?
O4 C20 C1 125.80(8) . . ?
O3 C20 C1 110.00(7) . . ?
O3 C21 C22 107.42(8) . . ?
O5 C23 O6 124.38(8) . . ?
O5 C23 C1 121.90(8) . . ?
O6 C23 C1 113.67(7) . . ?
O6 C24 C25 107.31(8) . . ?
C14 O1 C18 117.11(7) . . ?
C15 O2 C19 116.65(8) . . ?
C20 O3 C21 114.91(7) . . ?
C23 O6 C24 114.55(7) . . ?

loop_
_geom_bond_atom_site_label_1
_geom_bond_atom_site_label_2
_geom_bond_distance
_geom_bond_site_symmetry_2
_geom_bond_publ_flag
C1 C23 1.5293(12) . ?
C1 C20 1.5309(12) . ?
C1 C2 1.5367(11) . ?
C1 C5 1.5370(12) . ?
C2 C3 1.5071(12) . ?
C3 C4 1.4018(12) . ?
C3 C11 1.4038(12) . ?
C4 C8 1.4014(12) . ?
C4 C6 1.5313(11) . ?
C5 C6 1.5488(12) . ?
C6 C12 1.5418(12) . ?
C6 C7 1.5494(12) . ?
C8 C9 1.3888(12) . ?
C9 C10 1.3951(13) . ?
C10 C11 1.3814(13) . ?
C12 C17 1.3863(12) . ?
C12 C13 1.4103(12) . ?
C13 C14 1.3811(12) . ?
C14 O1 1.3699(11) . ?
C14 C15 1.4110(13) . ?
C15 O2 1.3665(11) . ?
C15 C16 1.3843(12) . ?
C16 C17 1.4042(12) . ?
C18 O1 1.4234(12) . ?
C19 O2 1.4261(12) . ?
C20 O4 1.2009(11) . ?
C20 O3 1.3472(11) . ?
C21 O3 1.4485(11) . ?
C21 C22 1.5092(15) . ?
C23 O5 1.2106(11) . ?
C23 O6 1.3293(11) . ?
C24 O6 1.4612(11) . ?
C24 C25 1.5030(14) . ?

loop_
_geom_torsion_atom_site_label_1
_geom_torsion_atom_site_label_2
_geom_torsion_atom_site_label_3
_geom_torsion_atom_site_label_4
_geom_torsion
_geom_torsion_site_symmetry_1
_geom_torsion_site_symmetry_2
_geom_torsion_site_symmetry_3
_geom_torsion_site_symmetry_4
_geom_torsion_publ_flag
C23 C1 C2 C3 -170.33(7) . . . . ?
C20 C1 C2 C3 77.05(9) . . . . ?
C5 C1 C2 C3 -47.05(9) . . . . ?
C1 C2 C3 C4 19.74(11) . . . . ?
C1 C2 C3 C11 -162.02(7) . . . . ?
C11 C3 C4 C8 -0.45(12) . . . . ?
C2 C3 C4 C8 177.75(8) . . . . ?
C11 C3 C4 C6 179.07(8) . . . . ?
C2 C3 C4 C6 -2.73(13) . . . . ?
C23 C1 C5 C6 179.97(7) . . . . ?
C20 C1 C5 C6 -61.17(9) . . . . ?
C2 C1 C5 C6 61.84(9) . . . . ?
C8 C4 C6 C12 70.26(10) . . . . ?
C3 C4 C6 C12 -109.25(9) . . . . ?
C8 C4 C6 C5 -165.99(8) . . . . ?
C3 C4 C6 C5 14.50(11) . . . . ?
C8 C4 C6 C7 -49.04(10) . . . . ?
C3 C4 C6 C7 131.44(8) . . . . ?
C1 C5 C6 C4 -44.59(9) . . . . ?
C1 C5 C6 C12 79.21(9) . . . . ?
C1 C5 C6 C7 -163.13(7) . . . . ?
C3 C4 C8 C9 -0.41(13) . . . . ?
C6 C4 C8 C9 -179.94(8) . . . . ?
C4 C8 C9 C10 0.96(14) . . . . ?
C8 C9 C10 C11 -0.62(13) . . . . ?
C9 C10 C11 C3 -0.25(13) . . . . ?
C4 C3 C11 C10 0.79(13) . . . . ?
C2 C3 C11 C10 -177.51(8) . . . . ?
C4 C6 C12 C17 4.60(11) . . . . ?
C5 C6 C12 C17 -119.05(9) . . . . ?
C7 C6 C12 C17 124.39(9) . . . . ?
C4 C6 C12 C13 -175.77(7) . . . . ?
C5 C6 C12 C13 60.58(10) . . . . ?
C7 C6 C12 C13 -55.98(10) . . . . ?
C17 C12 C13 C14 0.26(13) . . . . ?
C6 C12 C13 C14 -179.39(8) . . . . ?
C12 C13 C14 O1 178.70(8) . . . . ?
C12 C13 C14 C15 -1.13(14) . . . . ?
O1 C14 C15 O2 0.95(12) . . . . ?
C13 C14 C15 O2 -179.20(8) . . . . ?
O1 C14 C15 C16 -178.91(8) . . . . ?
C13 C14 C15 C16 0.94(13) . . . . ?
O2 C15 C16 C17 -179.74(9) . . . . ?
C14 C15 C16 C17 0.10(13) . . . . ?
C13 C12 C17 C16 0.80(13) . . . . ?
C6 C12 C17 C16 -179.57(8) . . . . ?
C15 C16 C17 C12 -0.99(14) . . . . ?
C23 C1 C20 O4 -112.94(10) . . . . ?
C2 C1 C20 O4 0.75(12) . . . . ?
C5 C1 C20 O4 122.51(9) . . . . ?
C23 C1 C20 O3 65.32(8) . . . . ?
C2 C1 C20 O3 179.01(7) . . . . ?
C5 C1 C20 O3 -59.23(9) . . . . ?
C20 C1 C23 O5 42.82(10) . . . . ?
C2 C1 C23 O5 -74.20(10) . . . . ?
C5 C1 C23 O5 166.24(8) . . . . ?
C20 C1 C23 O6 -139.75(7) . . . . ?
C2 C1 C23 O6 103.23(8) . . . . ?
C5 C1 C23 O6 -16.32(10) . . . . ?
C13 C14 O1 C18 -0.79(13) . . . . ?
C15 C14 O1 C18 179.05(8) . . . . ?
C16 C15 O2 C19 -8.80(14) . . . . ?
C14 C15 O2 C19 171.35(8) . . . . ?
O4 C20 O3 C21 -2.80(13) . . . . ?
C1 C20 O3 C21 178.90(7) . . . . ?
C22 C21 O3 C20 -176.57(8) . . . . ?
O5 C23 O6 C24 2.02(12) . . . . ?
C1 C23 O6 C24 -175.34(7) . . . . ?
C25 C24 O6 C23 -178.63(8) . . . . ?
